data_7120768
loop_
_publ_author_name
'Sch\"on, Florian'
'Leist, Marko'
'Neuba, Adam'
'Lang, Johannes'
'Braun, Carolin'
'Sun, Yu'
'Niedner-Schatterburg, Gereon'
'Braese, Stefan'
'Thiel, Werner R.'

_publ_section_title
;
 A direct access to heterobimetallic complexes by roll-over
 cyclometallation
;
_journal_name_full 'Chem. Commun.'
_journal_paper_doi 10.1039/C7CC07119A
_journal_year 2017
_chemical_formula_sum 'C20 H25 Cl Ir N5'
_chemical_formula_weight 563.10
_space_group_crystal_system monoclinic
_space_group_IT_number 14
_space_group_name_Hall '-P 2ybc'
_space_group_name_H-M_alt 'P 1 21/c 1'
_symmetry_space_group_name_Hall '-P 2ybc'
_symmetry_space_group_name_H-M 'P 1 21/c 1'
_atom_sites_solution_hydrogens geom
_atom_sites_solution_primary direct
_atom_sites_solution_secondary difmap
_audit_creation_method SHELXL-2014/7
_audit_update_record
;
2017-09-11 deposited with the CCDC.
2017-10-12 downloaded from the CCDC.
;
_cell_angle_alpha 90
_cell_angle_beta 107.993(2)
_cell_angle_gamma 90
_cell_formula_units_Z 4
_cell_length_a 17.1438(3)
_cell_length_b 8.2819(1)
_cell_length_c 15.3025(3)
_cell_measurement_reflns_used 6321
_cell_measurement_temperature 150(2)
_cell_measurement_theta_max 62.5930
_cell_measurement_theta_min 5.4250
_cell_volume 2066.44(6)
_computing_cell_refinement 'CrysAlisPro 1.171.38.41 (Rigaku OD, 2015)'
_computing_data_collection 'CrysAlisPro 1.171.38.41 (Rigaku OD, 2015)'
_computing_data_reduction 'CrysAlisPro 1.171.38.41 (Rigaku OD, 2015)'
_computing_structure_refinement 'SHELXL-2014/7 (Sheldrick, 2014)'
_computing_structure_solution 'SHELXS-2014/7 (Sheldrick, 2014)'
_diffrn_ambient_temperature 150(2)
_diffrn_detector_area_resol_mean 16.1399
_diffrn_measured_fraction_theta_full 0.998
_diffrn_measured_fraction_theta_max 0.998
_diffrn_measurement_device_type 'Xcalibur, Sapphire3, Gemini ultra'
_diffrn_measurement_method '\w scans'
_diffrn_radiation_type 'Cu K\a'
_diffrn_radiation_wavelength 1.54184
_diffrn_reflns_av_R_equivalents 0.0286
_diffrn_reflns_av_unetI/netI 0.0248
_diffrn_reflns_Laue_measured_fraction_full 0.998
_diffrn_reflns_Laue_measured_fraction_max 0.998
_diffrn_reflns_limit_h_max 18
_diffrn_reflns_limit_h_min -19
_diffrn_reflns_limit_k_max 9
_diffrn_reflns_limit_k_min -9
_diffrn_reflns_limit_l_max 16
_diffrn_reflns_limit_l_min -17
_diffrn_reflns_number 12704
_diffrn_reflns_point_group_measured_fraction_full 0.998
_diffrn_reflns_point_group_measured_fraction_max 0.998
_diffrn_reflns_theta_full 62.656
_diffrn_reflns_theta_max 62.656
_diffrn_reflns_theta_min 5.426
_diffrn_source 'fine-focus sealed X-ray tube'
_exptl_absorpt_coefficient_mu 13.805
_exptl_absorpt_correction_T_max 0.323
_exptl_absorpt_correction_T_min 0.068
_exptl_absorpt_correction_type gaussian
_exptl_absorpt_process_details
;
CrysAlisPro 1.171.38.41 (Rigaku Oxford Diffraction, 2015)
Numerical absorption correction based on gaussian integration over
            a multifaceted crystal model
Empirical absorption correction using spherical harmonics,
 implemented in SCALE3 ABSPACK scaling algorithm.
;
_exptl_crystal_colour red
_exptl_crystal_density_diffrn 1.810
_exptl_crystal_description 'transparent prism'
_exptl_crystal_F_000 1096
_exptl_crystal_size_max 0.411
_exptl_crystal_size_mid 0.247
_exptl_crystal_size_min 0.158
_refine_diff_density_max 1.700
_refine_diff_density_min -1.235
_refine_diff_density_rms 0.171
_refine_ls_extinction_method none
_refine_ls_goodness_of_fit_ref 1.092
_refine_ls_hydrogen_treatment constr
_refine_ls_matrix_type full
_refine_ls_number_parameters 251
_refine_ls_number_reflns 3295
_refine_ls_number_restraints 0
_refine_ls_restrained_S_all 1.092
_refine_ls_R_factor_all 0.0375
_refine_ls_R_factor_gt 0.0360
_refine_ls_shift/su_max 0.002
_refine_ls_shift/su_mean 0.000
_refine_ls_structure_factor_coef Fsqd
_refine_ls_weighting_details 'w=1/[\s^2^(Fo^2^)+(0.0475P)^2^+10.0607P] where P=(Fo^2^+2Fc^2^)/3'
_refine_ls_weighting_scheme calc
_refine_ls_wR_factor_gt 0.0918
_refine_ls_wR_factor_ref 0.0931
_reflns_Friedel_coverage 0.000
_reflns_number_gt 3132
_reflns_number_total 3295
_reflns_threshold_expression 'I > 2\s(I)'
_cod_data_source_file c7cc07119a2.cif
_cod_data_source_block shelx_CCDC2
_cod_database_code 7120768
_shelx_shelxl_version_number 2014/7
_shelx_space_group_comment
;
The symmetry employed for this shelxl refinement is uniquely defined
by the following loop, which should always be used as a source of
symmetry information in preference to the above space-group names.
They are only intended as comments.
;
_shelx_estimated_absorpt_t_min 0.070
_shelx_estimated_absorpt_t_max 0.219

loop_
_space_group_symop_operation_xyz
'x, y, z'
'-x, y+1/2, -z+1/2'
'-x, -y, -z'
'x, -y-1/2, z-1/2'

loop_
_atom_site_label
_atom_site_type_symbol
_atom_site_fract_x
_atom_site_fract_y
_atom_site_fract_z
_atom_site_U_iso_or_equiv
_atom_site_adp_type
_atom_site_occupancy
_atom_site_site_symmetry_order
_atom_site_calc_flag
_atom_site_refinement_flags_posn
_atom_site_refinement_flags_adp
C1 C 0.6932(4) 0.2987(8) 0.6144(4) 0.0308(12) Uani 1 1 d . .
H1 H 0.7335 0.3656 0.6549 0.037 Uiso 1 1 calc R U
C2 C 0.6178(4) 0.2792(8) 0.6282(5) 0.0351(14) Uani 1 1 d . .
H2 H 0.6050 0.3334 0.6768 0.042 Uiso 1 1 calc R U
C3 C 0.5618(4) 0.1785(7) 0.5693(4) 0.0322(13) Uani 1 1 d . .
H3 H 0.5098 0.1629 0.5781 0.039 Uiso 1 1 calc R U
C4 C 0.6513(3) 0.1263(6) 0.4895(3) 0.0220(10) Uani 1 1 d . .
C5 C 0.6771(3) 0.0489(6) 0.4166(3) 0.0225(11) Uani 1 1 d . .
C6 C 0.7560(3) 0.0871(7) 0.4167(3) 0.0243(11) Uani 1 1 d . .
C7 C 0.7785(4) 0.0072(8) 0.3479(4) 0.0329(13) Uani 1 1 d . .
H7 H 0.8328 0.0227 0.3456 0.040 Uiso 1 1 calc R U
C8 C 0.6533(3) -0.1136(7) 0.2924(4) 0.0271(12) Uani 1 1 d . .
C9 C 0.6278(5) -0.2747(9) 0.1529(5) 0.0495(19) Uani 1 1 d . .
H9A H 0.6297 -0.1870 0.1106 0.074 Uiso 1 1 calc R U
H9B H 0.5886 -0.3570 0.1201 0.074 Uiso 1 1 calc R U
H9C H 0.6824 -0.3233 0.1773 0.074 Uiso 1 1 calc R U
C10 C 0.5207(6) -0.2416(12) 0.2293(8) 0.077(4) Uani 1 1 d . .
H10A H 0.5225 -0.2818 0.2902 0.116 Uiso 1 1 calc R U
H10B H 0.4945 -0.3223 0.1827 0.116 Uiso 1 1 calc R U
H10C H 0.4891 -0.1410 0.2165 0.116 Uiso 1 1 calc R U
C11 C 0.8837(6) 0.4725(10) 0.5813(5) 0.055(2) Uani 1 1 d . .
C12 C 0.8259(4) 0.5052(8) 0.4994(5) 0.0427(16) Uani 1 1 d . .
C13 C 0.8432(4) 0.4282(8) 0.4273(4) 0.0399(16) Uani 1 1 d . .
C14 C 0.9183(6) 0.3318(8) 0.4687(8) 0.072(3) Uani 1 1 d . .
C15 C 0.9392(5) 0.3715(11) 0.5681(6) 0.068(3) Uani 1 1 d . .
C16 C 0.8832(7) 0.5579(12) 0.6703(6) 0.080(3) Uani 1 1 d . .
H16A H 0.9181 0.4984 0.7233 0.120 Uiso 1 1 calc R U
H16B H 0.8270 0.5616 0.6734 0.120 Uiso 1 1 calc R U
H16C H 0.9041 0.6681 0.6708 0.120 Uiso 1 1 calc R U
C17 C 0.7547(9) 0.6183(11) 0.4872(14) 0.143(7) Uani 1 1 d . .
H17A H 0.7393 0.6208 0.5437 0.214 Uiso 1 1 calc R U
H17B H 0.7080 0.5808 0.4362 0.214 Uiso 1 1 calc R U
H17C H 0.7704 0.7271 0.4737 0.214 Uiso 1 1 calc R U
C18 C 0.7980(9) 0.4454(17) 0.3263(6) 0.142(7) Uani 1 1 d . .
H18A H 0.7389 0.4512 0.3171 0.213 Uiso 1 1 calc R U
H18B H 0.8097 0.3520 0.2931 0.213 Uiso 1 1 calc R U
H18C H 0.8159 0.5443 0.3029 0.213 Uiso 1 1 calc R U
C19 C 0.9628(12) 0.2375(13) 0.4145(18) 0.214(14) Uani 1 1 d . .
H19A H 0.9320 0.2432 0.3490 0.321 Uiso 1 1 calc R U
H19B H 0.9678 0.1245 0.4345 0.321 Uiso 1 1 calc R U
H19C H 1.0176 0.2834 0.4249 0.321 Uiso 1 1 calc R U
C20 C 1.0145(6) 0.2938(19) 0.6346(15) 0.199(12) Uani 1 1 d . .
H20A H 1.0563 0.3766 0.6595 0.299 Uiso 1 1 calc R U
H20B H 1.0363 0.2118 0.6023 0.299 Uiso 1 1 calc R U
H20C H 0.9994 0.2430 0.6849 0.299 Uiso 1 1 calc R U
Cl1 Cl 0.86358(9) 0.01623(17) 0.61481(9) 0.0336(3) Uani 1 1 d . .
Ir1 Ir 0.82094(2) 0.24398(2) 0.51459(2) 0.02172(13) Uani 1 1 d . .
N1 N 0.7102(3) 0.2242(6) 0.5445(3) 0.0267(10) Uani 1 1 d . .
N2 N 0.5783(3) 0.1017(6) 0.4997(3) 0.0277(10) Uani 1 1 d . .
N3 N 0.6244(3) -0.0502(6) 0.3568(3) 0.0260(10) Uani 1 1 d . .
N4 N 0.7293(3) -0.0891(6) 0.2853(3) 0.0327(11) Uani 1 1 d . .
N5 N 0.6027(4) -0.2117(7) 0.2274(4) 0.0387(12) Uani 1 1 d . .

loop_
_atom_site_aniso_label
_atom_site_aniso_U_11
_atom_site_aniso_U_22
_atom_site_aniso_U_33
_atom_site_aniso_U_23
_atom_site_aniso_U_13
_atom_site_aniso_U_12
C1 0.033(3) 0.031(3) 0.026(3) -0.009(3) 0.007(2) -0.012(3)
C2 0.038(4) 0.034(3) 0.040(4) -0.012(3) 0.020(3) -0.009(3)
C3 0.027(3) 0.033(3) 0.038(3) -0.006(3) 0.012(2) -0.005(2)
C4 0.020(2) 0.019(2) 0.022(2) 0.000(2) -0.001(2) -0.003(2)
C5 0.023(3) 0.021(3) 0.020(2) 0.004(2) 0.001(2) -0.001(2)
C6 0.027(3) 0.027(3) 0.019(2) 0.004(2) 0.006(2) -0.003(2)
C7 0.029(3) 0.047(4) 0.023(3) -0.004(3) 0.008(2) -0.009(3)
C8 0.031(3) 0.025(3) 0.024(3) -0.002(2) 0.006(2) -0.005(2)
C9 0.054(5) 0.054(4) 0.038(4) -0.022(3) 0.009(3) -0.014(3)
C10 0.049(5) 0.113(9) 0.079(7) -0.060(6) 0.031(5) -0.046(5)
C11 0.076(6) 0.057(5) 0.038(4) -0.004(3) 0.024(4) -0.042(5)
C12 0.051(4) 0.024(3) 0.061(4) 0.000(3) 0.030(3) -0.014(3)
C13 0.054(4) 0.038(3) 0.021(3) 0.006(2) 0.003(3) -0.026(3)
C14 0.080(6) 0.019(3) 0.162(10) -0.026(4) 0.102(7) -0.025(3)
C15 0.041(4) 0.063(5) 0.072(5) 0.043(5) -0.023(4) -0.038(4)
C16 0.115(8) 0.078(6) 0.058(5) -0.026(5) 0.043(5) -0.055(6)
C17 0.125(10) 0.026(4) 0.33(2) 0.015(8) 0.144(14) 0.003(5)
C18 0.195(14) 0.151(12) 0.034(5) 0.044(6) -0.033(6) -0.134(11)
C19 0.243(19) 0.071(8) 0.48(4) -0.127(13) 0.33(3) -0.094(10)
C20 0.025(5) 0.159(12) 0.34(3) 0.192(16) -0.051(9) -0.032(6)
Cl1 0.0351(7) 0.0300(7) 0.0331(7) 0.0114(6) 0.0069(6) -0.0020(6)
Ir1 0.02116(17) 0.02367(18) 0.01781(17) 0.00207(8) 0.00234(11) -0.00759(8)
N1 0.033(3) 0.023(2) 0.023(2) -0.0001(19) 0.007(2) -0.002(2)
N2 0.023(2) 0.030(2) 0.030(2) -0.005(2) 0.0073(19) -0.0046(19)
N3 0.025(2) 0.024(2) 0.026(2) -0.0020(19) 0.0042(18) -0.0054(18)
N4 0.032(3) 0.044(3) 0.023(2) -0.005(2) 0.009(2) -0.010(2)
N5 0.039(3) 0.048(3) 0.030(3) -0.015(2) 0.011(2) -0.022(3)

loop_
_atom_type_symbol
_atom_type_description
_atom_type_scat_dispersion_real
_atom_type_scat_dispersion_imag
_atom_type_scat_source
C C 0.0181 0.0091 'International Tables Vol C Tables 4.2.6.8 and 6.1.1.4'
H H 0.0000 0.0000 'International Tables Vol C Tables 4.2.6.8 and 6.1.1.4'
Cl Cl 0.3639 0.7018 'International Tables Vol C Tables 4.2.6.8 and 6.1.1.4'
Ir Ir -4.7710 6.5667 'International Tables Vol C Tables 4.2.6.8 and 6.1.1.4'
N N 0.0311 0.0180 'International Tables Vol C Tables 4.2.6.8 and 6.1.1.4'

loop_
_geom_angle_atom_site_label_1
_geom_angle_atom_site_label_2
_geom_angle_atom_site_label_3
_geom_angle
N1 C1 C2 120.7(5)
N1 C1 H1 119.6
C2 C1 H1 119.6
C3 C2 C1 117.8(6)
C3 C2 H2 121.1
C1 C2 H2 121.1
N2 C3 C2 122.0(5)
N2 C3 H3 119.0
C2 C3 H3 119.0
N2 C4 N1 124.4(5)
N2 C4 C5 122.7(5)
N1 C4 C5 112.9(5)
N3 C5 C6 126.0(5)
N3 C5 C4 119.1(5)
C6 C5 C4 114.9(5)
C5 C6 C7 112.8(5)
C5 C6 Ir1 117.2(4)
C7 C6 Ir1 129.9(4)
N4 C7 C6 124.4(5)
N4 C7 H7 117.8
C6 C7 H7 117.8
N3 C8 N4 125.7(5)
N3 C8 N5 118.2(5)
N4 C8 N5 116.1(5)
N5 C9 H9A 109.5
N5 C9 H9B 109.5
H9A C9 H9B 109.5
N5 C9 H9C 109.5
H9A C9 H9C 109.5
H9B C9 H9C 109.5
N5 C10 H10A 109.5
N5 C10 H10B 109.5
H10A C10 H10B 109.5
N5 C10 H10C 109.5
H10A C10 H10C 109.5
H10B C10 H10C 109.5
C15 C11 C12 109.6(7)
C15 C11 C16 128.7(9)
C12 C11 C16 121.4(9)
C15 C11 Ir1 70.5(4)
C12 C11 Ir1 69.0(4)
C16 C11 Ir1 130.8(5)
C11 C12 C13 111.6(7)
C11 C12 C17 124.7(10)
C13 C12 C17 123.6(10)
C11 C12 Ir1 75.3(4)
C13 C12 Ir1 69.7(4)
C17 C12 Ir1 125.0(5)
C12 C13 C14 106.2(6)
C12 C13 C18 127.3(10)
C14 C13 C18 126.4(10)
C12 C13 Ir1 73.0(4)
C14 C13 Ir1 69.3(4)
C18 C13 Ir1 125.0(5)
C13 C14 C15 102.8(6)
C13 C14 C19 124.5(14)
C15 C14 C19 132.3(14)
C13 C14 Ir1 70.1(3)
C15 C14 Ir1 72.8(4)
C19 C14 Ir1 125.9(5)
C11 C15 C14 109.7(7)
C11 C15 C20 131.7(13)
C14 C15 C20 118.6(14)
C11 C15 Ir1 74.9(4)
C14 C15 Ir1 67.1(4)
C20 C15 Ir1 122.6(6)
C11 C16 H16A 109.5
C11 C16 H16B 109.5
H16A C16 H16B 109.5
C11 C16 H16C 109.5
H16A C16 H16C 109.5
H16B C16 H16C 109.5
C12 C17 H17A 109.5
C12 C17 H17B 109.5
H17A C17 H17B 109.5
C12 C17 H17C 109.5
H17A C17 H17C 109.5
H17B C17 H17C 109.5
C13 C18 H18A 109.5
C13 C18 H18B 109.5
H18A C18 H18B 109.5
C13 C18 H18C 109.5
H18A C18 H18C 109.5
H18B C18 H18C 109.5
C14 C19 H19A 109.5
C14 C19 H19B 109.5
H19A C19 H19B 109.5
C14 C19 H19C 109.5
H19A C19 H19C 109.5
H19B C19 H19C 109.5
C15 C20 H20A 109.5
C15 C20 H20B 109.5
H20A C20 H20B 109.5
C15 C20 H20C 109.5
H20A C20 H20C 109.5
H20B C20 H20C 109.5
C6 Ir1 N1 77.5(2)
C6 Ir1 C14 106.4(3)
N1 Ir1 C14 162.9(3)
C6 Ir1 C13 99.1(2)
N1 Ir1 C13 122.8(2)
C14 Ir1 C13 40.6(3)
C6 Ir1 C12 125.9(2)
N1 Ir1 C12 99.7(2)
C14 Ir1 C12 64.2(3)
C13 Ir1 C12 37.3(3)
C6 Ir1 C15 144.1(4)
N1 Ir1 C15 138.4(4)
C14 Ir1 C15 40.1(4)
C13 Ir1 C15 64.5(2)
C12 Ir1 C15 60.2(3)
C6 Ir1 C11 160.6(2)
N1 Ir1 C11 107.7(3)
C14 Ir1 C11 63.3(3)
C13 Ir1 C11 62.1(2)
C12 Ir1 C11 35.7(3)
C15 Ir1 C11 34.6(3)
C6 Ir1 Cl1 87.58(15)
N1 Ir1 Cl1 85.20(14)
C14 Ir1 Cl1 111.4(3)
C13 Ir1 Cl1 152.0(2)
C12 Ir1 Cl1 146.5(2)
C15 Ir1 Cl1 94.33(19)
C11 Ir1 Cl1 111.2(2)
C1 N1 C4 117.6(5)
C1 N1 Ir1 125.0(4)
C4 N1 Ir1 117.4(4)
C4 N2 C3 117.3(5)
C8 N3 C5 114.6(5)
C7 N4 C8 116.4(5)
C8 N5 C9 121.0(6)
C8 N5 C10 119.5(6)
C9 N5 C10 119.3(6)

loop_
_geom_bond_atom_site_label_1
_geom_bond_atom_site_label_2
_geom_bond_distance
C1 N1 1.342(8)
C1 C2 1.383(9)
C1 H1 0.9500
C2 C3 1.377(9)
C2 H2 0.9500
C3 N2 1.344(8)
C3 H3 0.9500
C4 N2 1.324(7)
C4 N1 1.365(7)
C4 C5 1.467(8)
C5 N3 1.348(7)
C5 C6 1.389(8)
C6 C7 1.397(8)
C6 Ir1 2.035(5)
C7 N4 1.329(8)
C7 H7 0.9500
C8 N3 1.339(7)
C8 N4 1.355(8)
C8 N5 1.367(8)
C9 N5 1.436(10)
C9 H9A 0.9800
C9 H9B 0.9800
C9 H9C 0.9800
C10 N5 1.437(10)
C10 H10A 0.9800
C10 H10B 0.9800
C10 H10C 0.9800
C11 C15 1.329(13)
C11 C12 1.363(11)
C11 C16 1.537(11)
C11 Ir1 2.259(7)
C12 C13 1.383(10)
C12 C17 1.504(13)
C12 Ir1 2.180(6)
C13 C14 1.480(12)
C13 C18 1.507(10)
C13 Ir1 2.138(6)
C14 C15 1.487(14)
C14 C19 1.507(12)
C14 Ir1 2.128(6)
C15 C20 1.518(12)
C15 Ir1 2.207(6)
C16 H16A 0.9800
C16 H16B 0.9800
C16 H16C 0.9800
C17 H17A 0.9800
C17 H17B 0.9800
C17 H17C 0.9800
C18 H18A 0.9800
C18 H18B 0.9800
C18 H18C 0.9800
C19 H19A 0.9800
C19 H19B 0.9800
C19 H19C 0.9800
C20 H20A 0.9800
C20 H20B 0.9800
C20 H20C 0.9800
Cl1 Ir1 2.3983(13)
Ir1 N1 2.092(5)
